data_7209815
loop_
_publ_author_name
'Yates, Jane L. R.'
'Sparkes, Hazel A.'

_publ_section_title
;
 4-Bromo-trans-cinnamic acid: structural characterisation and
 crystallographic investigation into the solid state [2 + 2] cycloaddition
 reaction and temperature induced phase transition
;
_journal_issue 18
_journal_name_full CrystEngComm
_journal_page_first 3547
_journal_paper_doi 10.1039/c3ce40300a
_journal_volume 15
_journal_year 2013
_chemical_formula_moiety 'C9 H7 Br O2'
_chemical_formula_sum 'C9 H7 Br O2'
_chemical_formula_weight 227.06
_chemical_name_systematic
;
?
;
_space_group_IT_number 14
_symmetry_cell_setting monoclinic
_symmetry_space_group_name_Hall '-P 2yn'
_symmetry_space_group_name_H-M 'P 1 21/n 1'
_atom_sites_solution_hydrogens geom
_atom_sites_solution_primary direct
_atom_sites_solution_secondary difmap
_audit_creation_method SHELXL-97
_cell_angle_alpha 90.00
_cell_angle_beta 90.077(3)
_cell_angle_gamma 90.00
_cell_formula_units_Z 4
_cell_length_a 6.8823(2)
_cell_length_b 3.90430(10)
_cell_length_c 31.4618(12)
_cell_measurement_reflns_used 5802
_cell_measurement_temperature 240(2)
_cell_measurement_theta_max 30.8001
_cell_measurement_theta_min 2.5845
_cell_volume 845.40(5)
_computing_cell_refinement
;
CrysAlisPro, Oxford Diffraction Ltd.,
Version 1.171.33.41 (release 06-05-2009 CrysAlis171 .NET)
(compiled May 6 2009,17:20:42)
;
_computing_data_collection
;
CrysAlisPro, Oxford Diffraction Ltd.,
Version 1.171.33.41 (release 06-05-2009 CrysAlis171 .NET)
(compiled May 6 2009,17:20:42)
;
_computing_data_reduction
;
CrysAlisPro, Oxford Diffraction Ltd.,
Version 1.171.33.41 (release 06-05-2009 CrysAlis171 .NET)
(compiled May 6 2009,17:20:42)
;
_computing_molecular_graphics 'ORTEP3 for Windows (Farrugia, 1997)'
_computing_publication_material 'WinGX publication routines (Farrugia, 1999)'
_computing_structure_refinement 'SHELXL-97 (Sheldrick, 2008)'
_computing_structure_solution 'SHELXS-97 (Sheldrick, 2008)'
_diffrn_ambient_temperature 240(2)
_diffrn_detector_area_resol_mean 16.1511
_diffrn_measured_fraction_theta_full 0.999
_diffrn_measured_fraction_theta_max 0.999
_diffrn_measurement_device_type 'Xcalibur, Sapphire3, Gemini ultra'
_diffrn_radiation_monochromator graphite
_diffrn_radiation_source 'Enhance (Mo) X-ray Source'
_diffrn_radiation_type MoK\a
_diffrn_radiation_wavelength 0.71073
_diffrn_reflns_av_R_equivalents 0.0301
_diffrn_reflns_av_sigmaI/netI 0.0231
_diffrn_reflns_limit_h_max 7
_diffrn_reflns_limit_h_min -8
_diffrn_reflns_limit_k_max 4
_diffrn_reflns_limit_k_min -5
_diffrn_reflns_limit_l_max 40
_diffrn_reflns_limit_l_min -40
_diffrn_reflns_number 10137
_diffrn_reflns_theta_full 26.00
_diffrn_reflns_theta_max 27.10
_diffrn_reflns_theta_min 2.59
_exptl_absorpt_coefficient_mu 4.813
_exptl_absorpt_correction_T_max 1.00000
_exptl_absorpt_correction_T_min 0.44029
_exptl_absorpt_correction_type multi-scan
_exptl_absorpt_process_details
;
CrysAlisPro, Oxford Diffraction Ltd.,
Version 1.171.33.41 (release 06-05-2009 CrysAlis171 .NET)
(compiled May 6 2009,17:20:42)
Empirical absorption correction using spherical harmonics,
implemented in SCALE3 ABSPACK scaling algorithm.
;
_exptl_crystal_colour colourless
_exptl_crystal_density_diffrn 1.784
_exptl_crystal_density_method 'not measured'
_exptl_crystal_description plate
_exptl_crystal_F_000 448
_exptl_crystal_size_max 0.35
_exptl_crystal_size_mid 0.25
_exptl_crystal_size_min 0.12
_refine_diff_density_max 0.446
_refine_diff_density_min -0.964
_refine_diff_density_rms 0.067
_refine_ls_extinction_method none
_refine_ls_goodness_of_fit_ref 1.118
_refine_ls_hydrogen_treatment constr
_refine_ls_matrix_type full
_refine_ls_number_parameters 109
_refine_ls_number_reflns 1847
_refine_ls_number_restraints 0
_refine_ls_restrained_S_all 1.118
_refine_ls_R_factor_all 0.0413
_refine_ls_R_factor_gt 0.0319
_refine_ls_shift/su_max 0.001
_refine_ls_shift/su_mean 0.000
_refine_ls_structure_factor_coef Fsqd
_refine_ls_weighting_details 'calc w=1/[\s^2^(Fo^2^)+(0.0234P)^2^+0.9584P] where P=(Fo^2^+2Fc^2^)/3'
_refine_ls_weighting_scheme calc
_refine_ls_wR_factor_gt 0.0634
_refine_ls_wR_factor_ref 0.0651
_reflns_number_gt 1575
_reflns_number_total 1847
_reflns_threshold_expression >2sigma(I)
_cod_data_source_file c3ce40300a.txt
_cod_data_source_block 240K
_cod_original_sg_symbol_H-M 'P 21/n'
_cod_database_code 7209815

loop_
_symmetry_equiv_pos_as_xyz
'x, y, z'
'-x+1/2, y+1/2, -z+1/2'
'-x, -y, -z'
'x-1/2, -y-1/2, z-1/2'

loop_
_atom_site_label
_atom_site_type_symbol
_atom_site_fract_x
_atom_site_fract_y
_atom_site_fract_z
_atom_site_U_iso_or_equiv
_atom_site_adp_type
_atom_site_occupancy
_atom_site_symmetry_multiplicity
_atom_site_calc_flag
_atom_site_refinement_flags
Br1 Br 0.39191(4) 0.55851(8) 0.211242(10) 0.03679(11) Uani 1 1 d .
O1 O 1.4071(3) -0.0449(6) 0.05001(7) 0.0443(6) Uani 1 1 d .
O2 O 1.2833(3) 0.2268(7) -0.00609(6) 0.0506(6) Uani 1 1 d .
H2 H 1.3873 0.1579 -0.0171 0.061 Uiso 1 1 calc R
C1 C 0.7475(4) 0.4090(8) 0.10714(9) 0.0327(6) Uani 1 1 d .
H1 H 0.7415 0.4551 0.0775 0.039 Uiso 1 1 calc R
C2 C 0.5921(4) 0.4993(7) 0.13278(9) 0.0320(6) Uani 1 1 d .
H2A H 0.4810 0.6087 0.1211 0.038 Uiso 1 1 calc R
C3 C 0.6018(4) 0.4273(7) 0.17564(8) 0.0272(6) Uani 1 1 d .
C4 C 0.7617(4) 0.2700(7) 0.19336(8) 0.0294(6) Uani 1 1 d .
H4 H 0.7661 0.2218 0.2229 0.035 Uiso 1 1 calc R
C5 C 0.9161(4) 0.1832(8) 0.16728(9) 0.0292(6) Uani 1 1 d .
H5 H 1.0269 0.0745 0.1792 0.035 Uiso 1 1 calc R
C6 C 0.9118(4) 0.2524(7) 0.12391(8) 0.0254(6) Uani 1 1 d .
C7 C 1.0790(4) 0.1590(7) 0.09740(9) 0.0300(6) Uani 1 1 d .
H7 H 1.1800 0.0331 0.1108 0.036 Uiso 1 1 calc R
C8 C 1.1032(4) 0.2322(8) 0.05676(9) 0.0344(7) Uani 1 1 d .
H8 H 1.0043 0.3574 0.0425 0.041 Uiso 1 1 calc R
C9 C 1.2760(4) 0.1287(8) 0.03272(9) 0.0329(7) Uani 1 1 d .

loop_
_atom_site_aniso_label
_atom_site_aniso_U_11
_atom_site_aniso_U_22
_atom_site_aniso_U_33
_atom_site_aniso_U_23
_atom_site_aniso_U_13
_atom_site_aniso_U_12
Br1 0.03020(16) 0.03693(16) 0.04326(18) -0.00270(14) 0.01339(12) 0.00197(14)
O1 0.0358(12) 0.0627(15) 0.0343(11) 0.0081(11) 0.0057(9) 0.0178(11)
O2 0.0424(13) 0.0789(18) 0.0306(12) 0.0116(11) 0.0118(10) 0.0250(12)
C1 0.0328(16) 0.0394(17) 0.0260(14) 0.0047(12) 0.0001(11) 0.0053(13)
C2 0.0261(14) 0.0339(17) 0.0358(15) 0.0035(12) -0.0016(11) 0.0052(11)
C3 0.0250(13) 0.0259(13) 0.0306(14) -0.0029(12) 0.0070(11) -0.0019(12)
C4 0.0331(16) 0.0317(16) 0.0236(14) 0.0018(11) 0.0023(11) 0.0000(12)
C5 0.0225(14) 0.0340(14) 0.0310(15) 0.0031(12) -0.0019(11) 0.0037(11)
C6 0.0238(14) 0.0237(15) 0.0288(14) -0.0002(11) 0.0024(11) -0.0004(10)
C7 0.0258(15) 0.0328(15) 0.0314(15) 0.0000(11) 0.0023(11) 0.0036(11)
C8 0.0271(15) 0.0410(18) 0.0349(16) 0.0023(13) 0.0040(12) 0.0085(13)
C9 0.0320(16) 0.0393(18) 0.0273(15) 0.0007(12) 0.0045(12) 0.0013(13)

loop_
_atom_type_symbol
_atom_type_description
_atom_type_scat_dispersion_real
_atom_type_scat_dispersion_imag
_atom_type_scat_source
C C 0.0033 0.0016 'International Tables Vol C Tables 4.2.6.8 and 6.1.1.4'
H H 0.0000 0.0000 'International Tables Vol C Tables 4.2.6.8 and 6.1.1.4'
O O 0.0106 0.0060 'International Tables Vol C Tables 4.2.6.8 and 6.1.1.4'
Br Br -0.2901 2.4595 'International Tables Vol C Tables 4.2.6.8 and 6.1.1.4'

loop_
_geom_angle_atom_site_label_1
_geom_angle_atom_site_label_2
_geom_angle_atom_site_label_3
_geom_angle
C9 O2 H2 109.5
C2 C1 C6 121.3(3)
C2 C1 H1 119.4
C6 C1 H1 119.4
C3 C2 C1 118.7(3)
C3 C2 H2A 120.6
C1 C2 H2A 120.6
C4 C3 C2 121.6(2)
C4 C3 Br1 119.3(2)
C2 C3 Br1 119.1(2)
C3 C4 C5 118.8(2)
C3 C4 H4 120.6
C5 C4 H4 120.6
C4 C5 C6 121.2(3)
C4 C5 H5 119.4
C6 C5 H5 119.4
C1 C6 C5 118.3(2)
C1 C6 C7 122.1(2)
C5 C6 C7 119.6(3)
C8 C7 C6 126.6(3)
C8 C7 H7 116.7
C6 C7 H7 116.7
C7 C8 C9 122.9(3)
C7 C8 H8 118.6
C9 C8 H8 118.6
O1 C9 O2 123.1(3)
O1 C9 C8 120.6(3)
O2 C9 C8 116.3(3)

loop_
_geom_bond_atom_site_label_1
_geom_bond_atom_site_label_2
_geom_bond_distance
Br1 C3 1.900(3)
O1 C9 1.252(4)
O2 C9 1.281(3)
O2 H2 0.8400
C1 C2 1.386(4)
C1 C6 1.389(4)
C1 H1 0.9500
C2 C3 1.379(4)
C2 H2A 0.9500
C3 C4 1.377(4)
C4 C5 1.385(4)
C4 H4 0.9500
C5 C6 1.391(4)
C5 H5 0.9500
C6 C7 1.468(4)
C7 C8 1.321(4)
C7 H7 0.9500
C8 C9 1.467(4)
C8 H8 0.9500

loop_
_geom_hbond_atom_site_label_D
_geom_hbond_atom_site_label_H
_geom_hbond_atom_site_label_A
_geom_hbond_distance_DH
_geom_hbond_distance_HA
_geom_hbond_distance_DA
_geom_hbond_angle_DHA
_geom_hbond_site_symmetry_A
O2 H2 O1 0.84 1.81 2.638(3) 169.2 3_855
C1 H1 O2 0.95 2.57 3.489(3) 162.0 3_765

loop_
_geom_torsion_atom_site_label_1
_geom_torsion_atom_site_label_2
_geom_torsion_atom_site_label_3
_geom_torsion_atom_site_label_4
_geom_torsion
C6 C1 C2 C3 -0.7(4)
C1 C2 C3 C4 0.2(4)
C1 C2 C3 Br1 178.7(2)
C2 C3 C4 C5 0.1(4)
Br1 C3 C4 C5 -178.4(2)
C3 C4 C5 C6 0.0(4)
C2 C1 C6 C5 0.9(4)
C2 C1 C6 C7 -179.2(3)
C4 C5 C6 C1 -0.5(4)
C4 C5 C6 C7 179.5(3)
C1 C6 C7 C8 5.9(5)
C5 C6 C7 C8 -174.1(3)
C6 C7 C8 C9 179.8(3)
C7 C8 C9 O1 2.0(5)
C7 C8 C9 O2 -177.7(3)
